data_7223626
loop_
_publ_author_name
'Mu, Bao'
'Huang, Ru-Dan'

_publ_section_title
;
 A series of coordination polymers with tuned terphenyl tetracarboxylates
 and bis-pyridyl ligands with different flexibilities manifesting
 fluorescence properties and photocatalytic activities
;
_journal_issue 6
_journal_name_full CrystEngComm
_journal_page_first 986
_journal_paper_doi 10.1039/C5CE02174J
_journal_volume 18
_journal_year 2016
_chemical_formula_moiety 'C28 H21 Cd N O10, 0.5(C12 H10 N2)'
_chemical_formula_sum 'C34 H26 Cd N2 O10'
_chemical_formula_weight 734.98
_chemical_name_systematic
; 
 ? 
;
_space_group_IT_number 2
_symmetry_cell_setting triclinic
_symmetry_space_group_name_Hall '-P 1'
_symmetry_space_group_name_H-M 'P -1'
_atom_sites_solution_hydrogens geom
_atom_sites_solution_primary direct
_atom_sites_solution_secondary difmap
_audit_creation_method SHELXL-97
_audit_update_record
;
2015-12-11 deposited with the CCDC.
2015-12-28 downloaded from the CCDC.
;
_cell_angle_alpha 87.918(2)
_cell_angle_beta 79.9340(10)
_cell_angle_gamma 87.256(2)
_cell_formula_units_Z 2
_cell_length_a 8.0510(8)
_cell_length_b 10.0389(9)
_cell_length_c 18.4301(15)
_cell_measurement_reflns_used 2506
_cell_measurement_temperature 298(2)
_cell_measurement_theta_max 24.281
_cell_measurement_theta_min 3.345
_cell_volume 1464.4(2)
_computing_cell_refinement 'Bruker SMART'
_computing_data_collection 'Bruker SMART'
_computing_data_reduction 'Bruker SAINT'
_computing_molecular_graphics 'Bruker SHELXTL'
_computing_publication_material 'Bruker SHELXTL'
_computing_structure_refinement 'SHELXL-97 (Sheldrick, 1997)'
_computing_structure_solution 'SHELXS-97 (Sheldrick, 1990)'
_diffrn_ambient_temperature 298(2)
_diffrn_measured_fraction_theta_full 0.972
_diffrn_measured_fraction_theta_max 0.972
_diffrn_measurement_device_type 'CCD area detector'
_diffrn_measurement_method 'phi and omega scans'
_diffrn_radiation_monochromator graphite
_diffrn_radiation_source 'fine-focus sealed tube'
_diffrn_radiation_type MoK\a
_diffrn_radiation_wavelength 0.71073
_diffrn_reflns_av_R_equivalents 0.0000
_diffrn_reflns_av_sigmaI/netI 0.0905
_diffrn_reflns_limit_h_max 9
_diffrn_reflns_limit_h_min -9
_diffrn_reflns_limit_k_max 11
_diffrn_reflns_limit_k_min -11
_diffrn_reflns_limit_l_max 21
_diffrn_reflns_limit_l_min -7
_diffrn_reflns_number 5012
_diffrn_reflns_theta_full 25.02
_diffrn_reflns_theta_max 25.02
_diffrn_reflns_theta_min 2.25
_exptl_absorpt_coefficient_mu 0.813
_exptl_absorpt_correction_T_max 0.8878
_exptl_absorpt_correction_T_min 0.7925
_exptl_absorpt_correction_type multi-scan
_exptl_absorpt_process_details sadabs
_exptl_crystal_colour yellow
_exptl_crystal_density_diffrn 1.667
_exptl_crystal_density_method 'not measured'
_exptl_crystal_description block
_exptl_crystal_F_000 744
_exptl_crystal_size_max 0.30
_exptl_crystal_size_mid 0.21
_exptl_crystal_size_min 0.15
_refine_diff_density_max 4.710
_refine_diff_density_min -2.208
_refine_diff_density_rms 0.259
_refine_ls_extinction_method none
_refine_ls_goodness_of_fit_ref 1.079
_refine_ls_hydrogen_treatment constr
_refine_ls_matrix_type full
_refine_ls_number_parameters 425
_refine_ls_number_reflns 5027
_refine_ls_number_restraints 0
_refine_ls_restrained_S_all 1.079
_refine_ls_R_factor_all 0.1118
_refine_ls_R_factor_gt 0.0983
_refine_ls_shift/su_max 0.000
_refine_ls_shift/su_mean 0.000
_refine_ls_structure_factor_coef Fsqd
_refine_ls_weighting_details 'calc w=1/[\s^2^(Fo^2^)+(0.2000P)^2^+0.0000P] where P=(Fo^2^+2Fc^2^)/3'
_refine_ls_weighting_scheme calc
_refine_ls_wR_factor_gt 0.2609
_refine_ls_wR_factor_ref 0.2766
_reflns_number_gt 4024
_reflns_number_total 5012
_reflns_threshold_expression >2sigma(I)
_cod_data_source_file c5ce02174j2.cif
_cod_data_source_block Complex6
_cod_depositor_comments
;
The following automatic conversions were performed:

'_symmetry_cell_setting' value 'Triclinic' changed to 'triclinic'
according to
/usr/data/users/saulius/crontab/automatic-downloads/rss-feeds/RSC/lib/dictionaries/cif_core.dic
dictionary named 'cif_core.dic' version 2.4.2 from 2011-04-26.

Automatic conversion script
Id: cif_fix_values 4268 2015-11-12 08:31:59Z antanas 

 Adding full bibliography for 7223621--7223627.cif.
;
_cod_original_sg_symbol_H-M P-1
_cod_database_code 7223626

loop_
_symmetry_equiv_pos_as_xyz
'x, y, z'
'-x, -y, -z'

loop_
_atom_site_label
_atom_site_type_symbol
_atom_site_fract_x
_atom_site_fract_y
_atom_site_fract_z
_atom_site_U_iso_or_equiv
_atom_site_adp_type
_atom_site_occupancy
_atom_site_symmetry_multiplicity
_atom_site_calc_flag
_atom_site_refinement_flags
Cd1 Cd 0.70490(10) 0.49405(7) 0.60870(3) 0.0248(3) Uani 1 1 d .
O1 O 0.8289(10) 0.3469(8) 0.5103(4) 0.0357(19) Uani 1 1 d .
O2 O 0.7852(10) 0.2681(7) 0.6238(4) 0.0333(18) Uani 1 1 d .
O3 O 0.6607(11) 0.6526(8) 0.5116(4) 0.039(2) Uani 1 1 d .
O4 O 0.6055(9) 0.7183(7) 0.6247(3) 0.0257(15) Uani 1 1 d .
O5 O 0.8817(14) 0.0973(9) 0.9303(4) 0.053(2) Uani 1 1 d .
O6 O 0.7599(15) -0.0994(10) 0.9277(4) 0.064(3) Uani 1 1 d .
H6 H 0.7421 -0.0911 0.9725 0.096 Uiso 1 1 calc R
O7 O 0.2255(14) 0.8747(10) 0.9288(4) 0.061(3) Uani 1 1 d .
H7 H 0.2082 0.8858 0.9734 0.091 Uiso 1 1 calc R
O8 O 0.3410(14) 1.0733(10) 0.9292(4) 0.057(3) Uani 1 1 d .
O9 O 0.4293(10) 0.4315(9) 0.6112(4) 0.044(2) Uani 1 1 d .
H9A H 0.3457 0.4477 0.6453 0.053 Uiso 1 1 d R
H9B H 0.3924 0.4054 0.5739 0.053 Uiso 1 1 d R
O10 O 0.9770(11) 0.5569(9) 0.6111(5) 0.050(2) Uani 1 1 d .
H10A H 1.0321 0.5405 0.6460 0.060 Uiso 1 1 d R
H10B H 1.0442 0.5867 0.5739 0.060 Uiso 1 1 d R
N1 N 0.6496(13) 0.4869(10) 0.7409(4) 0.0277(18) Uani 1 1 d .
C1 C 0.8446(13) 0.2555(10) 0.5571(5) 0.025(2) Uani 1 1 d .
C2 C 0.6103(13) 0.7401(10) 0.5574(5) 0.024(2) Uani 1 1 d .
C3 C 0.9259(12) 0.1212(10) 0.5308(5) 0.023(2) Uani 1 1 d .
C4 C 0.9627(13) 0.1027(10) 0.4546(5) 0.026(2) Uani 1 1 d .
H4 H 0.9383 0.1732 0.4235 0.031 Uiso 1 1 calc R
C5 C 0.4669(12) 0.9769(10) 0.5780(5) 0.022(2) Uani 1 1 d .
C6 C 0.5488(13) 0.8742(10) 0.5306(5) 0.026(2) Uani 1 1 d .
C7 C 0.5754(13) 0.9012(11) 0.4550(5) 0.027(2) Uani 1 1 d .
H7A H 0.6247 0.8335 0.4242 0.033 Uiso 1 1 calc R
C8 C 0.9668(12) 0.0142(10) 0.5770(5) 0.022(2) Uani 1 1 d .
C9 C 0.8404(17) 0.0028(11) 0.8960(6) 0.041(3) Uani 1 1 d .
C10 C 0.8794(15) 0.0020(11) 0.8141(5) 0.033(3) Uani 1 1 d .
C11 C 0.8221(13) -0.0955(10) 0.7754(5) 0.025(2) Uani 1 1 d .
H11 H 0.7639 -0.1658 0.8005 0.030 Uiso 1 1 calc R
C12 C 0.8507(14) -0.0894(11) 0.6994(5) 0.027(2) Uani 1 1 d .
H12 H 0.8101 -0.1555 0.6739 0.032 Uiso 1 1 calc R
C13 C 0.9390(12) 0.0134(10) 0.6601(5) 0.021(2) Uani 1 1 d .
C14 C 1.0015(13) 0.1101(10) 0.7002(5) 0.024(2) Uani 1 1 d .
H14 H 1.0625 0.1792 0.6752 0.029 Uiso 1 1 calc R
C15 C 0.9737(14) 0.1040(10) 0.7758(5) 0.030(2) Uani 1 1 d .
H15 H 1.0177 0.1678 0.8016 0.036 Uiso 1 1 calc R
C16 C 0.3044(17) 0.9753(14) 0.8952(6) 0.045(3) Uani 1 1 d .
C17 C 0.3458(14) 0.9699(11) 0.8145(6) 0.031(2) Uani 1 1 d .
C18 C 0.2943(15) 0.8717(12) 0.7757(6) 0.034(3) Uani 1 1 d .
H18 H 0.2343 0.8032 0.8018 0.041 Uiso 1 1 calc R
C19 C 0.3269(13) 0.8680(10) 0.6984(5) 0.026(2) Uani 1 1 d .
H19 H 0.2848 0.8017 0.6736 0.031 Uiso 1 1 calc R
C20 C 0.4271(14) 0.9701(10) 0.6593(5) 0.027(2) Uani 1 1 d .
C21 C 0.4803(14) 1.0725(11) 0.6999(5) 0.029(2) Uani 1 1 d .
H21 H 0.5402 1.1419 0.6747 0.035 Uiso 1 1 calc R
C22 C 0.4454(14) 1.0715(12) 0.7756(5) 0.031(2) Uani 1 1 d .
H22 H 0.4866 1.1370 0.8013 0.037 Uiso 1 1 calc R
C23 C 0.6942(15) 0.3778(12) 0.7788(5) 0.034(3) Uani 1 1 d .
H23 H 0.7494 0.3062 0.7527 0.040 Uiso 1 1 calc R
C24 C 0.6617(16) 0.3677(11) 0.8544(6) 0.039(3) Uani 1 1 d .
H24 H 0.6947 0.2901 0.8782 0.046 Uiso 1 1 calc R
C25 C 0.5788(15) 0.4734(13) 0.8964(5) 0.032(2) Uani 1 1 d .
C26 C 0.5367(15) 0.5861(11) 0.8566(5) 0.034(3) Uani 1 1 d .
H26 H 0.4829 0.6597 0.8813 0.041 Uiso 1 1 calc R
C27 C 0.5738(15) 0.5897(11) 0.7810(6) 0.034(3) Uani 1 1 d .
H27 H 0.5451 0.6673 0.7561 0.040 Uiso 1 1 calc R
C28 C 0.5445(18) 0.4592(13) 0.9771(6) 0.041(3) Uani 1 1 d .
H28 H 0.5916 0.3835 0.9975 0.049 Uiso 1 1 calc R
N2 N 0.1486(16) 0.4938(12) 0.7403(5) 0.046(2) Uani 1 1 d .
C29 C 0.2128(18) 0.3922(15) 0.7781(8) 0.053(4) Uani 1 1 d .
H29 H 0.2825 0.3275 0.7517 0.064 Uiso 1 1 calc R
C30 C 0.1802(17) 0.3795(13) 0.8540(7) 0.048(3) Uani 1 1 d .
H30 H 0.2243 0.3059 0.8774 0.057 Uiso 1 1 calc R
C31 C 0.0811(18) 0.4771(16) 0.8957(6) 0.048(3) Uani 1 1 d .
C32 C 0.0112(17) 0.5770(14) 0.8567(6) 0.047(3) Uani 1 1 d .
H32 H -0.0607 0.6420 0.8817 0.057 Uiso 1 1 calc R
C33 C 0.0467(19) 0.5817(14) 0.7812(7) 0.053(4) Uani 1 1 d .
H33 H -0.0037 0.6509 0.7567 0.063 Uiso 1 1 calc R
C34 C 0.0441(19) 0.4601(16) 0.9775(7) 0.052(3) Uani 1 1 d .
H34 H 0.0901 0.3837 0.9978 0.063 Uiso 1 1 calc R

loop_
_atom_site_aniso_label
_atom_site_aniso_U_11
_atom_site_aniso_U_22
_atom_site_aniso_U_33
_atom_site_aniso_U_23
_atom_site_aniso_U_13
_atom_site_aniso_U_12
Cd1 0.0374(5) 0.0178(4) 0.0159(4) -0.0012(3) 0.0010(3) 0.0103(3)
O1 0.055(5) 0.029(4) 0.017(3) 0.001(3) 0.006(3) 0.018(4)
O2 0.054(5) 0.020(4) 0.019(4) 0.003(3) 0.009(3) 0.013(3)
O3 0.068(6) 0.025(4) 0.022(4) -0.009(3) -0.010(4) 0.024(4)
O4 0.037(4) 0.029(4) 0.013(3) -0.001(3) -0.010(3) 0.000(3)
O5 0.105(8) 0.029(5) 0.023(4) -0.002(4) -0.007(4) -0.008(5)
O6 0.113(9) 0.060(6) 0.016(4) 0.004(4) 0.004(4) -0.019(6)
O7 0.115(9) 0.050(6) 0.012(4) -0.003(4) 0.006(4) -0.013(6)
O8 0.097(8) 0.049(6) 0.024(4) -0.002(4) -0.003(4) -0.006(5)
O9 0.037(5) 0.068(6) 0.025(4) -0.012(4) 0.003(3) 0.008(4)
O10 0.044(5) 0.060(6) 0.043(5) 0.023(4) -0.002(4) -0.001(4)
N1 0.046(5) 0.021(4) 0.015(4) -0.006(4) -0.006(4) 0.014(3)
C1 0.034(6) 0.019(5) 0.017(5) 0.000(4) 0.006(4) 0.011(4)
C2 0.031(6) 0.020(5) 0.021(5) -0.003(4) -0.007(4) 0.007(4)
C3 0.028(5) 0.024(5) 0.014(4) -0.003(4) 0.001(4) 0.004(4)
C4 0.041(6) 0.018(5) 0.018(5) -0.003(4) -0.007(4) 0.010(4)
C5 0.023(5) 0.021(5) 0.019(5) 0.001(4) 0.001(4) 0.009(4)
C6 0.040(6) 0.016(5) 0.019(5) 0.001(4) -0.004(4) 0.009(4)
C7 0.039(6) 0.030(6) 0.010(4) -0.006(4) -0.001(4) 0.015(5)
C8 0.027(5) 0.020(5) 0.016(4) -0.006(4) 0.005(4) 0.009(4)
C9 0.068(8) 0.029(7) 0.020(5) 0.006(5) -0.001(5) 0.005(6)
C10 0.049(7) 0.023(6) 0.019(5) 0.005(4) 0.007(4) 0.014(5)
C11 0.032(5) 0.019(5) 0.022(5) -0.003(4) 0.000(4) -0.002(4)
C12 0.043(6) 0.021(5) 0.014(4) -0.001(4) 0.000(4) 0.005(4)
C13 0.026(5) 0.027(6) 0.009(4) -0.006(4) -0.003(3) 0.011(4)
C14 0.041(6) 0.014(5) 0.015(4) 0.000(4) 0.001(4) 0.003(4)
C15 0.044(6) 0.019(5) 0.025(5) -0.001(4) -0.003(4) 0.002(5)
C16 0.065(9) 0.046(8) 0.021(6) 0.008(6) 0.002(5) -0.004(6)
C17 0.039(6) 0.026(6) 0.024(5) 0.002(4) 0.004(4) 0.002(5)
C18 0.043(7) 0.033(6) 0.022(5) 0.008(5) 0.003(4) 0.011(5)
C19 0.034(6) 0.025(6) 0.016(4) -0.001(4) 0.002(4) 0.008(4)
C20 0.043(6) 0.018(5) 0.017(5) 0.003(4) -0.002(4) 0.015(5)
C21 0.040(6) 0.030(6) 0.014(4) 0.003(4) 0.004(4) 0.004(5)
C22 0.035(6) 0.034(6) 0.023(5) 0.001(5) -0.001(4) -0.001(5)
C23 0.046(7) 0.033(6) 0.018(5) -0.001(4) 0.004(4) 0.015(5)
C24 0.063(8) 0.024(6) 0.024(5) -0.002(5) 0.004(5) 0.017(5)
C25 0.039(6) 0.039(6) 0.018(5) -0.014(5) -0.003(4) 0.009(5)
C26 0.052(7) 0.025(6) 0.021(5) -0.007(4) 0.003(5) 0.016(5)
C27 0.050(7) 0.026(6) 0.023(5) -0.005(4) -0.003(5) 0.015(5)
C28 0.064(8) 0.033(7) 0.023(5) -0.001(5) -0.004(5) 0.012(6)
N2 0.070(7) 0.037(6) 0.030(5) -0.009(5) -0.003(5) -0.006(5)
C29 0.050(8) 0.054(9) 0.053(8) -0.007(7) 0.002(6) -0.007(7)
C30 0.062(9) 0.038(7) 0.040(7) 0.006(6) -0.008(6) 0.008(6)
C31 0.059(8) 0.060(8) 0.023(5) -0.013(6) -0.002(6) -0.001(6)
C32 0.057(8) 0.057(9) 0.031(6) -0.012(6) -0.016(6) 0.000(7)
C33 0.075(10) 0.044(8) 0.039(7) 0.007(6) -0.014(7) 0.003(7)
C34 0.060(9) 0.060(9) 0.034(6) -0.003(6) -0.004(6) 0.009(7)

loop_
_atom_type_symbol
_atom_type_description
_atom_type_scat_dispersion_real
_atom_type_scat_dispersion_imag
_atom_type_scat_source
C C 0.0033 0.0016 'International Tables Vol C Tables 4.2.6.8 and 6.1.1.4'
H H 0.0000 0.0000 'International Tables Vol C Tables 4.2.6.8 and 6.1.1.4'
Cd Cd -0.8075 1.2024 'International Tables Vol C Tables 4.2.6.8 and 6.1.1.4'
N N 0.0061 0.0033 'International Tables Vol C Tables 4.2.6.8 and 6.1.1.4'
O O 0.0106 0.0060 'International Tables Vol C Tables 4.2.6.8 and 6.1.1.4'

loop_
_geom_angle_atom_site_label_1
_geom_angle_atom_site_label_2
_geom_angle_atom_site_label_3
_geom_angle
_geom_angle_site_symmetry_1
_geom_angle_site_symmetry_3
O10 Cd1 O9 177.8(2) . .
O10 Cd1 O2 91.1(3) . .
O9 Cd1 O2 88.8(3) . .
O10 Cd1 O4 89.9(3) . .
O9 Cd1 O4 89.6(3) . .
O2 Cd1 O4 166.2(2) . .
O10 Cd1 N1 89.5(3) . .
O9 Cd1 N1 88.3(3) . .
O2 Cd1 N1 83.4(3) . .
O4 Cd1 N1 82.9(3) . .
O10 Cd1 O3 94.4(3) . .
O9 Cd1 O3 87.1(3) . .
O2 Cd1 O3 139.4(2) . .
O4 Cd1 O3 54.1(2) . .
N1 Cd1 O3 136.8(3) . .
O10 Cd1 O1 86.7(3) . .
O9 Cd1 O1 95.0(3) . .
O2 Cd1 O1 54.4(2) . .
O4 Cd1 O1 139.4(2) . .
N1 Cd1 O1 137.5(3) . .
O3 Cd1 O1 85.8(2) . .
C1 O1 Cd1 89.7(5) . .
C1 O2 Cd1 93.6(6) . .
C2 O3 Cd1 91.0(6) . .
C2 O4 Cd1 93.3(6) . .
C9 O6 H6 109.5 . .
C16 O7 H7 109.5 . .
Cd1 O9 H9A 125.9 . .
Cd1 O9 H9B 124.1 . .
H9A O9 H9B 108.5 . .
Cd1 O10 H10A 125.9 . .
Cd1 O10 H10B 124.6 . .
H10A O10 H10B 108.5 . .
C23 N1 C27 116.6(8) . .
C23 N1 Cd1 120.6(6) . .
C27 N1 Cd1 122.7(7) . .
O2 C1 O1 121.8(9) . .
O2 C1 C3 119.1(9) . .
O1 C1 C3 118.9(8) . .
O3 C2 O4 121.5(9) . .
O3 C2 C6 118.9(9) . .
O4 C2 C6 119.5(9) . .
C4 C3 C8 117.3(9) . .
C4 C3 C1 117.4(9) . .
C8 C3 C1 125.3(8) . .
C8 C4 C3 123.7(9) 2_756 .
C8 C4 H4 118.1 2_756 .
C3 C4 H4 118.1 . .
C7 C5 C6 117.6(9) 2_676 .
C7 C5 C20 115.5(8) 2_676 .
C6 C5 C20 126.8(9) . .
C7 C6 C5 117.7(9) . .
C7 C6 C2 118.0(9) . .
C5 C6 C2 124.3(8) . .
C6 C7 C5 124.7(9) . 2_676
C6 C7 H7A 117.7 . .
C5 C7 H7A 117.7 2_676 .
C4 C8 C3 118.9(8) 2_756 .
C4 C8 C13 115.2(9) 2_756 .
C3 C8 C13 125.9(9) . .
O5 C9 O6 123.9(10) . .
O5 C9 C10 120.7(10) . .
O6 C9 C10 115.4(11) . .
C11 C10 C15 119.5(9) . .
C11 C10 C9 121.3(10) . .
C15 C10 C9 119.2(11) . .
C10 C11 C12 120.3(10) . .
C10 C11 H11 119.9 . .
C12 C11 H11 119.9 . .
C11 C12 C13 121.3(10) . .
C11 C12 H12 119.3 . .
C13 C12 H12 119.3 . .
C12 C13 C14 117.9(8) . .
C12 C13 C8 118.9(9) . .
C14 C13 C8 123.2(9) . .
C15 C14 C13 120.9(9) . .
C15 C14 H14 119.6 . .
C13 C14 H14 119.6 . .
C14 C15 C10 120.1(10) . .
C14 C15 H15 120.0 . .
C10 C15 H15 120.0 . .
O8 C16 O7 122.5(10) . .
O8 C16 C17 121.5(11) . .
O7 C16 C17 116.0(11) . .
C18 C17 C22 118.9(9) . .
C18 C17 C16 122.9(10) . .
C22 C17 C16 118.2(10) . .
C17 C18 C19 123.6(10) . .
C17 C18 H18 118.2 . .
C19 C18 H18 118.2 . .
C18 C19 C20 117.5(10) . .
C18 C19 H19 121.3 . .
C20 C19 H19 121.3 . .
C21 C20 C19 118.7(9) . .
C21 C20 C5 119.2(9) . .
C19 C20 C5 122.0(10) . .
C22 C21 C20 121.6(10) . .
C22 C21 H21 119.2 . .
C20 C21 H21 119.2 . .
C21 C22 C17 119.6(11) . .
C21 C22 H22 120.2 . .
C17 C22 H22 120.2 . .
N1 C23 C24 122.8(10) . .
N1 C23 H23 118.6 . .
C24 C23 H23 118.6 . .
C23 C24 C25 120.7(10) . .
C23 C24 H24 119.6 . .
C25 C24 H24 119.6 . .
C26 C25 C24 115.8(9) . .
C26 C25 C28 124.7(10) . .
C24 C25 C28 119.4(11) . .
C27 C26 C25 120.4(10) . .
C27 C26 H26 119.8 . .
C25 C26 H26 119.8 . .
N1 C27 C26 123.6(10) . .
N1 C27 H27 118.2 . .
C26 C27 H27 118.2 . .
C28 C28 C25 127.0(15) 2_667 .
C28 C28 H28 116.5 2_667 .
C25 C28 H28 116.5 . .
C33 N2 C29 115.6(10) . .
N2 C29 C30 123.1(13) . .
N2 C29 H29 118.5 . .
C30 C29 H29 118.5 . .
C29 C30 C31 120.2(13) . .
C29 C30 H30 119.9 . .
C31 C30 H30 119.9 . .
C32 C31 C30 116.1(10) . .
C32 C31 C34 124.2(13) . .
C30 C31 C34 119.4(13) . .
C31 C32 C33 120.3(13) . .
C31 C32 H32 119.8 . .
C33 C32 H32 119.8 . .
N2 C33 C32 124.5(13) . .
N2 C33 H33 117.8 . .
C32 C33 H33 117.8 . .
C34 C34 C31 126.5(19) 2_567 .
C34 C34 H34 116.8 2_567 .
C31 C34 H34 116.8 . .

loop_
_geom_bond_atom_site_label_1
_geom_bond_atom_site_label_2
_geom_bond_distance
_geom_bond_site_symmetry_2
Cd1 O10 2.317(9) .
Cd1 O9 2.327(8) .
Cd1 O2 2.348(7) .
Cd1 O4 2.364(7) .
Cd1 N1 2.398(7) .
Cd1 O3 2.413(7) .
Cd1 O1 2.427(7) .
O1 C1 1.255(12) .
O2 C1 1.246(12) .
O3 C2 1.245(12) .
O4 C2 1.245(12) .
O5 C9 1.248(15) .
O6 C9 1.304(14) .
O6 H6 0.8200 .
O7 C16 1.298(15) .
O7 H7 0.8200 .
O8 C16 1.258(16) .
O9 H9A 0.8502 .
O9 H9B 0.8498 .
O10 H10A 0.8500 .
O10 H10B 0.8500 .
N1 C23 1.346(14) .
N1 C27 1.350(13) .
C1 C3 1.528(14) .
C2 C6 1.508(14) .
C3 C4 1.401(13) .
C3 C8 1.408(14) .
C4 C8 1.382(14) 2_756
C4 H4 0.9300 .
C5 C7 1.402(14) 2_676
C5 C6 1.435(14) .
C5 C20 1.475(13) .
C6 C7 1.390(13) .
C7 C5 1.402(14) 2_676
C7 H7A 0.9300 .
C8 C4 1.382(14) 2_756
C8 C13 1.509(12) .
C9 C10 1.488(14) .
C10 C11 1.374(15) .
C10 C15 1.400(15) .
C11 C12 1.378(13) .
C11 H11 0.9300 .
C12 C13 1.390(14) .
C12 H12 0.9300 .
C13 C14 1.404(14) .
C14 C15 1.371(13) .
C14 H14 0.9300 .
C15 H15 0.9300 .
C16 C17 1.470(15) .
C17 C18 1.359(16) .
C17 C22 1.422(15) .
C18 C19 1.405(14) .
C18 H18 0.9300 .
C19 C20 1.430(15) .
C19 H19 0.9300 .
C20 C21 1.417(16) .
C21 C22 1.375(13) .
C21 H21 0.9300 .
C22 H22 0.9300 .
C23 C24 1.373(14) .
C23 H23 0.9300 .
C24 C25 1.407(15) .
C24 H24 0.9300 .
C25 C26 1.387(16) .
C25 C28 1.468(15) .
C26 C27 1.371(14) .
C26 H26 0.9300 .
C27 H27 0.9300 .
C28 C28 1.30(2) 2_667
C28 H28 0.9300 .
N2 C33 1.335(18) .
N2 C29 1.347(18) .
C29 C30 1.380(18) .
C29 H29 0.9300 .
C30 C31 1.397(18) .
C30 H30 0.9300 .
C31 C32 1.368(19) .
C31 C34 1.491(17) .
C32 C33 1.371(17) .
C32 H32 0.9300 .
C33 H33 0.9300 .
C34 C34 1.27(3) 2_567
C34 H34 0.9300 .

loop_
_geom_torsion_atom_site_label_1
_geom_torsion_atom_site_label_2
_geom_torsion_atom_site_label_3
_geom_torsion_atom_site_label_4
_geom_torsion
_geom_torsion_site_symmetry_1
_geom_torsion_site_symmetry_4
O10 Cd1 O1 C1 90.1(7) . .
O9 Cd1 O1 C1 -88.5(7) . .
O2 Cd1 O1 C1 -3.6(6) . .
O4 Cd1 O1 C1 176.2(6) . .
N1 Cd1 O1 C1 4.5(9) . .
O3 Cd1 O1 C1 -175.3(7) . .
O10 Cd1 O2 C1 -81.6(7) . .
O9 Cd1 O2 C1 100.7(7) . .
O4 Cd1 O2 C1 -175.8(10) . .
N1 Cd1 O2 C1 -170.9(7) . .
O3 Cd1 O2 C1 16.5(9) . .
O1 Cd1 O2 C1 3.6(6) . .
O10 Cd1 O3 C2 -87.5(7) . .
O9 Cd1 O3 C2 90.9(7) . .
O2 Cd1 O3 C2 175.7(6) . .
O4 Cd1 O3 C2 -0.7(6) . .
N1 Cd1 O3 C2 6.4(9) . .
O1 Cd1 O3 C2 -173.9(7) . .
O10 Cd1 O4 C2 96.2(6) . .
O9 Cd1 O4 C2 -86.0(6) . .
O2 Cd1 O4 C2 -169.5(11) . .
N1 Cd1 O4 C2 -174.4(7) . .
O3 Cd1 O4 C2 0.7(6) . .
O1 Cd1 O4 C2 11.3(8) . .
O10 Cd1 N1 C23 -83.7(9) . .
O9 Cd1 N1 C23 96.5(9) . .
O2 Cd1 N1 C23 7.4(9) . .
O4 Cd1 N1 C23 -173.7(9) . .
O3 Cd1 N1 C23 -179.5(8) . .
O1 Cd1 N1 C23 0.8(12) . .
O10 Cd1 N1 C27 96.2(10) . .
O9 Cd1 N1 C27 -83.6(9) . .
O2 Cd1 N1 C27 -172.7(10) . .
O4 Cd1 N1 C27 6.2(9) . .
O3 Cd1 N1 C27 0.4(12) . .
O1 Cd1 N1 C27 -179.3(8) . .
Cd1 O2 C1 O1 -6.7(12) . .
Cd1 O2 C1 C3 178.4(8) . .
Cd1 O1 C1 O2 6.5(11) . .
Cd1 O1 C1 C3 -178.6(9) . .
Cd1 O3 C2 O4 1.3(11) . .
Cd1 O3 C2 C6 -176.8(9) . .
Cd1 O4 C2 O3 -1.4(11) . .
Cd1 O4 C2 C6 176.7(8) . .
O2 C1 C3 C4 168.4(10) . .
O1 C1 C3 C4 -6.6(15) . .
O2 C1 C3 C8 -11.5(16) . .
O1 C1 C3 C8 173.5(10) . .
C8 C3 C4 C8 1.2(17) . 2_756
C1 C3 C4 C8 -178.7(9) . 2_756
C7 C5 C6 C7 -2.1(17) 2_676 .
C20 C5 C6 C7 -179.7(11) . .
C7 C5 C6 C2 176.8(10) 2_676 .
C20 C5 C6 C2 -0.7(17) . .
O3 C2 C6 C7 -9.8(16) . .
O4 C2 C6 C7 172.1(10) . .
O3 C2 C6 C5 171.3(10) . .
O4 C2 C6 C5 -6.9(16) . .
C5 C6 C7 C5 2.3(18) . 2_676
C2 C6 C7 C5 -176.7(10) . 2_676
C4 C3 C8 C4 -1.1(16) . 2_756
C1 C3 C8 C4 178.8(9) . 2_756
C4 C3 C8 C13 179.6(10) . .
C1 C3 C8 C13 -0.5(17) . .
O5 C9 C10 C11 -174.4(12) . .
O6 C9 C10 C11 4.7(18) . .
O5 C9 C10 C15 4.5(18) . .
O6 C9 C10 C15 -176.5(11) . .
C15 C10 C11 C12 -3.0(16) . .
C9 C10 C11 C12 175.9(10) . .
C10 C11 C12 C13 0.8(16) . .
C11 C12 C13 C14 1.2(15) . .
C11 C12 C13 C8 179.8(9) . .
C4 C8 C13 C12 -52.4(13) 2_756 .
C3 C8 C13 C12 126.9(11) . .
C4 C8 C13 C14 126.0(11) 2_756 .
C3 C8 C13 C14 -54.7(15) . .
C12 C13 C14 C15 -1.0(15) . .
C8 C13 C14 C15 -179.5(9) . .
C13 C14 C15 C10 -1.2(16) . .
C11 C10 C15 C14 3.2(16) . .
C9 C10 C15 C14 -175.7(10) . .
O8 C16 C17 C18 -173.7(13) . .
O7 C16 C17 C18 5.0(19) . .
O8 C16 C17 C22 7(2) . .
O7 C16 C17 C22 -174.4(12) . .
C22 C17 C18 C19 -3.3(17) . .
C16 C17 C18 C19 177.3(11) . .
C17 C18 C19 C20 3.3(16) . .
C18 C19 C20 C21 -3.3(15) . .
C18 C19 C20 C5 -179.1(9) . .
C7 C5 C20 C21 -50.1(14) 2_676 .
C6 C5 C20 C21 127.4(12) . .
C7 C5 C20 C19 125.7(11) 2_676 .
C6 C5 C20 C19 -56.7(15) . .
C19 C20 C21 C22 3.5(16) . .
C5 C20 C21 C22 179.5(10) . .
C20 C21 C22 C17 -3.5(17) . .
C18 C17 C22 C21 3.3(17) . .
C16 C17 C22 C21 -177.3(11) . .
C27 N1 C23 C24 1.7(19) . .
Cd1 N1 C23 C24 -178.4(10) . .
N1 C23 C24 C25 0(2) . .
C23 C24 C25 C26 -1(2) . .
C23 C24 C25 C28 179.5(12) . .
C24 C25 C26 C27 0.8(19) . .
C28 C25 C26 C27 -179.9(13) . .
C23 N1 C27 C26 -2.1(19) . .
Cd1 N1 C27 C26 178.0(9) . .
C25 C26 C27 N1 1(2) . .
C26 C25 C28 C28 8(3) . 2_667
C24 C25 C28 C28 -172.6(18) . 2_667
C33 N2 C29 C30 -1(2) . .
N2 C29 C30 C31 -2(2) . .
C29 C30 C31 C32 5(2) . .
C29 C30 C31 C34 178.6(13) . .
C30 C31 C32 C33 -3(2) . .
C34 C31 C32 C33 -177.1(14) . .
C29 N2 C33 C32 3(2) . .
C31 C32 C33 N2 0(2) . .
C32 C31 C34 C34 -6(3) . 2_567
C30 C31 C34 C34 -180(2) . 2_567
